data_4061708
loop_
_publ_author_name
'Dyson, Paul J.'
'Geldbach, Tilmann J.'
'Chaplin, Adrian B.'
'H\"anni, Kevin D.'
'Scopelliti, Rosario'

_journal_name_full Organometallics
_journal_paper_doi 10.1021/om050568m
_journal_year 2005
_chemical_formula_sum 'C44 H32 O2 P2'
_chemical_formula_weight 654.64
_space_group_IT_number 5
_symmetry_cell_setting monoclinic
_symmetry_space_group_name_Hall 'I 2y'
_symmetry_space_group_name_H-M 'I 1 2 1'
_cell_angle_alpha 90.00
_cell_angle_beta 90.954(7)
_cell_angle_gamma 90.00
_cell_formula_units_Z 2
_cell_length_a 12.3895(10)
_cell_length_b 10.1181(6)
_cell_length_c 13.7513(12)
_cell_measurement_temperature 140(2)
_cell_volume 1723.6(2)
_exptl_crystal_density_diffrn 1.261
_cod_depositor_comments
;
The following automatic conversions were performed:
'_symmetry_cell_setting' value 'Monoclinic' changed to 'monoclinic'
according to '/home/saulius/struct/CIF-dictionaries/cif_core.dic'
dictionary named 'cif_core.dic' version 2.4.1 from 2010-06-29.

Automatic conversion script
Id: cif_fix_enum 1527 2010-12-29 10:47:43Z saulius 
;
_cod_original_sg_symbol_H-M 'I 2'
_cod_database_code 4061708

loop_
_symmetry_equiv_pos_as_xyz
'x, y, z'
'-x, y, -z'
'x+1/2, y+1/2, z+1/2'
'-x+1/2, y+1/2, -z+1/2'

loop_
_atom_site_label
_atom_site_type_symbol
_atom_site_fract_x
_atom_site_fract_y
_atom_site_fract_z
_atom_site_U_iso_or_equiv
_atom_site_adp_type
_atom_site_occupancy
_atom_site_symmetry_multiplicity
_atom_site_calc_flag
_atom_site_refinement_flags
_atom_site_disorder_assembly
_atom_site_disorder_group
P1 P 0.71409(4) 0.37493(6) 0.11923(4) 0.02369(14) Uani 1 1 d . . .
O1 O 0.61496(11) 0.44317(15) 0.05396(10) 0.0301(4) Uani 1 1 d . . .
C20 C 0.62739(16) 0.5315(2) -0.02120(15) 0.0208(5) Uani 1 1 d . . .
C21 C 0.54643(15) 0.6223(2) -0.03436(14) 0.0195(5) Uani 1 1 d . . .
C22 C 0.54669(15) 0.7066(2) -0.11787(15) 0.0201(5) Uani 1 1 d . . .
C23 C 0.46461(17) 0.7997(2) -0.13673(15) 0.0252(5) Uani 1 1 d . . .
H23 H 0.4076 0.8094 -0.0920 0.030 Uiso 1 1 calc R . .
C24 C 0.46577(16) 0.8772(3) -0.21923(15) 0.0332(5) Uani 1 1 d . . .
H24 H 0.4106 0.9408 -0.2305 0.040 Uiso 1 1 calc R . .
C25 C 0.54953(17) 0.8616(3) -0.28693(16) 0.0366(6) Uani 1 1 d . . .
H25 H 0.5490 0.9134 -0.3446 0.044 Uiso 1 1 calc R . .
C26 C 0.63066(18) 0.7738(2) -0.27079(16) 0.0357(6) Uani 1 1 d . . .
H26 H 0.6866 0.7658 -0.3168 0.043 Uiso 1 1 calc R . .
C27 C 0.63299(17) 0.6935(2) -0.18583(15) 0.0251(5) Uani 1 1 d . . .
C28 C 0.71595(16) 0.6008(2) -0.16657(16) 0.0276(5) Uani 1 1 d . . .
H28 H 0.7740 0.5934 -0.2105 0.033 Uiso 1 1 calc R . .
C29 C 0.71436(16) 0.5217(2) -0.08634(15) 0.0259(5) Uani 1 1 d . . .
H29 H 0.7712 0.4606 -0.0742 0.031 Uiso 1 1 calc R . .
C30 C 0.73147(17) 0.2174(2) 0.05611(15) 0.0249(5) Uani 1 1 d . . .
C31 C 0.6569(2) 0.1680(3) -0.01046(18) 0.0387(7) Uani 1 1 d . . .
H31 H 0.5949 0.2181 -0.0285 0.046 Uiso 1 1 calc R . .
C32 C 0.6744(2) 0.0418(3) -0.0512(2) 0.0536(8) Uani 1 1 d . . .
H32 H 0.6249 0.0076 -0.0984 0.064 Uiso 1 1 calc R . .
C33 C 0.7631(3) -0.0319(3) -0.0229(2) 0.0566(9) Uani 1 1 d . . .
H33 H 0.7722 -0.1184 -0.0483 0.068 Uiso 1 1 calc R . .
C34 C 0.8378(3) 0.0180(3) 0.0411(2) 0.0568(8) Uani 1 1 d . . .
H34 H 0.8997 -0.0322 0.0592 0.068 Uiso 1 1 calc R . .
C35 C 0.8221(2) 0.1422(3) 0.07900(19) 0.0435(7) Uani 1 1 d . . .
H35 H 0.8751 0.1777 0.1223 0.052 Uiso 1 1 calc R . .
C40 C 0.62617(17) 0.3187(2) 0.21735(14) 0.0230(5) Uani 1 1 d . . .
C41 C 0.66362(18) 0.2278(2) 0.28515(16) 0.0315(6) Uani 1 1 d . . .
H41 H 0.7353 0.1952 0.2807 0.038 Uiso 1 1 calc R . .
C42 C 0.59820(19) 0.1833(2) 0.35972(16) 0.0342(6) Uani 1 1 d . . .
H42 H 0.6251 0.1207 0.4055 0.041 Uiso 1 1 calc R . .
C43 C 0.49412(19) 0.2306(3) 0.36684(17) 0.0377(6) Uani 1 1 d . . .
H43 H 0.4489 0.2003 0.4173 0.045 Uiso 1 1 calc R . .
C44 C 0.45614(19) 0.3217(3) 0.30053(17) 0.0442(7) Uani 1 1 d . . .
H44 H 0.3846 0.3545 0.3055 0.053 Uiso 1 1 calc R . .
C45 C 0.52148(16) 0.3663(3) 0.22638(14) 0.0360(5) Uani 1 1 d . . .
H45 H 0.4944 0.4298 0.1813 0.043 Uiso 1 1 calc R . .

loop_
_atom_site_aniso_label
_atom_site_aniso_U_11
_atom_site_aniso_U_22
_atom_site_aniso_U_33
_atom_site_aniso_U_23
_atom_site_aniso_U_13
_atom_site_aniso_U_12
P1 0.0231(3) 0.0234(3) 0.0245(3) -0.0003(3) -0.0004(2) 0.0017(3)
O1 0.0254(8) 0.0343(9) 0.0308(9) 0.0153(7) 0.0067(6) 0.0107(7)
C20 0.0210(11) 0.0192(13) 0.0222(12) 0.0060(10) 0.0022(9) -0.0007(10)
C21 0.0183(10) 0.0205(11) 0.0198(11) -0.0035(9) 0.0016(8) -0.0016(9)
C22 0.0206(10) 0.0189(12) 0.0208(11) 0.0005(10) -0.0013(8) -0.0066(10)
C23 0.0232(12) 0.0269(12) 0.0254(12) 0.0048(10) -0.0028(9) -0.0026(10)
C24 0.0280(11) 0.0324(13) 0.0388(12) 0.0132(15) -0.0081(9) -0.0051(14)
C25 0.0384(12) 0.0408(15) 0.0307(12) 0.0178(13) -0.0025(10) -0.0069(14)
C26 0.0318(14) 0.0457(17) 0.0298(14) 0.0138(12) 0.0060(11) -0.0050(12)
C27 0.0246(11) 0.0256(13) 0.0251(12) 0.0032(10) 0.0014(9) -0.0069(10)
C28 0.0225(11) 0.0332(14) 0.0272(12) 0.0026(11) 0.0079(10) -0.0017(11)
C29 0.0215(11) 0.0253(13) 0.0310(12) 0.0000(11) 0.0060(9) 0.0033(10)
C30 0.0279(11) 0.0247(13) 0.0222(11) 0.0005(10) 0.0070(9) -0.0013(10)
C31 0.0353(14) 0.0465(18) 0.0347(14) -0.0116(13) 0.0090(11) -0.0122(13)
C32 0.0613(19) 0.057(2) 0.0436(16) -0.0192(15) 0.0130(15) -0.0342(17)
C33 0.069(2) 0.0383(18) 0.063(2) -0.0105(15) 0.0316(18) 0.0008(17)
C34 0.063(2) 0.0424(19) 0.065(2) -0.0026(16) 0.0121(17) 0.0170(16)
C35 0.0448(15) 0.0391(18) 0.0469(16) -0.0028(13) 0.0052(13) 0.0163(13)
C40 0.0281(11) 0.0234(12) 0.0173(11) -0.0048(9) -0.0036(9) 0.0022(10)
C41 0.0320(12) 0.0321(14) 0.0305(13) 0.0020(11) 0.0021(10) 0.0059(11)
C42 0.0451(14) 0.0345(14) 0.0231(12) 0.0067(11) 0.0004(11) 0.0064(12)
C43 0.0400(14) 0.0502(17) 0.0232(12) 0.0040(12) 0.0062(11) 0.0000(13)
C44 0.0320(13) 0.071(2) 0.0294(13) 0.0137(13) 0.0054(10) 0.0147(13)
C45 0.0304(11) 0.0524(15) 0.0252(11) 0.0113(14) 0.0026(9) 0.0107(15)

loop_
_geom_bond_atom_site_label_1
_geom_bond_atom_site_label_2
_geom_bond_distance
_geom_bond_site_symmetry_2
_geom_bond_publ_flag
P1 O1 1.6594(15) . ?
P1 C30 1.829(2) . ?
P1 C40 1.838(2) . ?
O1 C20 1.377(2) . ?
C20 C21 1.370(3) . ?
C20 C29 1.416(3) . ?
C21 C22 1.430(3) . ?
C21 C21 1.501(4) 2_655 ?
C22 C23 1.407(3) . ?
C22 C27 1.438(3) . ?
C23 C24 1.379(3) . ?
C24 C25 1.414(3) . ?
C25 C26 1.357(3) . ?
C26 C27 1.423(3) . ?
C27 C28 1.413(3) . ?
C28 C29 1.363(3) . ?
C30 C31 1.383(3) . ?
C30 C35 1.388(3) . ?
C31 C32 1.413(4) . ?
C32 C33 1.379(4) . ?
C33 C34 1.363(4) . ?
C34 C35 1.375(4) . ?
C40 C41 1.384(3) . ?
C40 C45 1.391(3) . ?
C41 C42 1.393(3) . ?
C42 C43 1.380(3) . ?
C43 C44 1.374(3) . ?
C44 C45 1.388(3) . ?
